data_7215921
loop_
_publ_author_name
'Chakraborty, Shaunak'
'Ganguly, Somnath'
'Desiraju, Gautam R.'

_publ_section_title
;
 Synthon transferability probed with IR spectroscopy: cytosine salts as
 models for salts of lamivudine
;
_journal_issue 22
_journal_name_full CrystEngComm
_journal_page_first 4732
_journal_paper_doi 10.1039/c3ce42156b
_journal_volume 16
_journal_year 2014
_chemical_formula_moiety '2(C8 N3 O3 S), 2(C2 O4), O'
_chemical_formula_sum 'C10 N3 O7.5 S'
_chemical_formula_weight 314.19
_chemical_name_systematic
;
 ?
;
_space_group_IT_number 3
_symmetry_cell_setting monoclinic
_symmetry_space_group_name_Hall 'P 2y'
_symmetry_space_group_name_H-M 'P 1 2 1'
_atom_sites_solution_primary direct
_atom_sites_solution_secondary difmap
_audit_creation_method SHELXL-97
_cell_angle_alpha 90.00
_cell_angle_beta 108.031(2)
_cell_angle_gamma 90.00
_cell_formula_units_Z 4
_cell_length_a 12.8936(11)
_cell_length_b 6.6821(5)
_cell_length_c 17.1763(13)
_cell_measurement_temperature 296(2)
_cell_volume 1407.17(19)
_computing_structure_refinement 'SHELXL-97 (Sheldrick, 2008)'
_diffrn_ambient_temperature 296(2)
_diffrn_measured_fraction_theta_full 0.994
_diffrn_measured_fraction_theta_max 0.994
_diffrn_radiation_monochromator graphite
_diffrn_radiation_source 'fine-focus sealed tube'
_diffrn_radiation_type MoK\a
_diffrn_radiation_wavelength 0.71073
_diffrn_reflns_av_R_equivalents 0.0326
_diffrn_reflns_av_sigmaI/netI 0.0207
_diffrn_reflns_limit_h_max 16
_diffrn_reflns_limit_h_min -16
_diffrn_reflns_limit_k_max 8
_diffrn_reflns_limit_k_min -8
_diffrn_reflns_limit_l_max 22
_diffrn_reflns_limit_l_min -22
_diffrn_reflns_number 42195
_diffrn_reflns_theta_full 27.63
_diffrn_reflns_theta_max 27.63
_diffrn_reflns_theta_min 3.17
_exptl_absorpt_coefficient_mu 0.270
_exptl_crystal_density_diffrn 1.483
_exptl_crystal_density_method 'not measured'
_exptl_crystal_F_000 684
_refine_diff_density_max 1.600
_refine_diff_density_min -0.841
_refine_diff_density_rms 0.158
_refine_ls_abs_structure_details 'Flack H D (1983), Acta Cryst. A39, 876-881'
_refine_ls_abs_structure_Flack 0.2(2)
_refine_ls_extinction_method none
_refine_ls_goodness_of_fit_ref 1.687
_refine_ls_matrix_type full
_refine_ls_number_parameters 388
_refine_ls_number_reflns 6484
_refine_ls_number_restraints 1
_refine_ls_restrained_S_all 1.687
_refine_ls_R_factor_all 0.1282
_refine_ls_R_factor_gt 0.1174
_refine_ls_shift/su_max 0.005
_refine_ls_shift/su_mean 0.001
_refine_ls_structure_factor_coef Fsqd
_refine_ls_weighting_details 'calc w=1/[\s^2^(Fo^2^)+(0.2000P)^2^+0.0000P] where P=(Fo^2^+2Fc^2^)/3'
_refine_ls_weighting_scheme calc
_refine_ls_wR_factor_gt 0.3467
_refine_ls_wR_factor_ref 0.3622
_reflns_number_gt 5629
_reflns_number_total 6484
_reflns_threshold_expression >2\s(I)
_cod_data_source_file c3ce42156b.txt
_cod_data_source_block p2
_cod_original_sg_symbol_H-M 'P 2'
_cod_database_code 7215921

loop_
_symmetry_equiv_pos_as_xyz
'x, y, z'
'-x, y, -z'

loop_
_atom_site_label
_atom_site_type_symbol
_atom_site_fract_x
_atom_site_fract_y
_atom_site_fract_z
_atom_site_U_iso_or_equiv
_atom_site_adp_type
_atom_site_occupancy
_atom_site_symmetry_multiplicity
_atom_site_calc_flag
O15 O 0.2147(3) 0.5034(6) 0.1751(2) 0.0400(8) Uani 1 1 d
S1 S 0.01458(16) 0.0801(4) 0.10154(10) 0.0662(6) Uani 1 1 d
N5 N -0.1399(4) 0.0150(7) 0.4028(3) 0.0403(10) Uani 1 1 d
C001 C -0.1065(5) 0.3002(8) 0.3036(3) 0.0366(11) Uani 1 1 d
N6 N -0.1383(4) 0.2536(7) 0.5015(3) 0.0379(10) Uani 1 1 d
N4 N -0.1193(4) 0.1049(7) 0.2783(3) 0.0390(10) Uani 1 1 d
O12 O -0.1489(6) -0.2207(7) 0.3075(3) 0.0716(18) Uani 1 1 d
C002 C -0.1128(5) 0.3561(8) 0.3758(3) 0.0371(11) Uani 1 1 d
O11 O -0.1565(3) 0.1948(8) 0.1437(2) 0.0459(10) Uani 1 1 d
C003 C -0.1312(4) 0.2117(7) 0.4290(3) 0.0302(9) Uani 1 1 d
C004 C -0.1382(5) -0.0463(8) 0.3265(3) 0.0404(12) Uani 1 1 d
C005 C -0.1021(5) 0.2440(12) 0.0855(3) 0.0471(15) Uani 1 1 d
C006 C 0.0218(7) 0.0469(15) 0.2071(4) 0.068(2) Uani 1 1 d
C007 C -0.1027(6) 0.0454(10) 0.2002(3) 0.0459(13) Uani 1 1 d
O14 O -0.0059(5) 0.5269(11) 0.1674(4) 0.0719(16) Uani 1 1 d
C008 C -0.0791(6) 0.4638(15) 0.0911(5) 0.065(2) Uani 1 1 d
S2 S 0.59954(19) 0.3561(6) 0.41900(15) 0.0846(8) Uani 1 1 d
N3 N 0.6082(4) 0.6161(6) 0.1066(2) 0.0297(8) Uani 1 1 d
O7 O 0.6804(5) 0.6787(7) -0.0720(3) 0.0595(14) Uani 1 1 d
O9 O 0.6875(4) 1.1837(6) -0.1148(3) 0.0482(11) Uani 1 1 d
O10 O 0.7012(5) 0.9168(7) -0.1860(3) 0.0540(12) Uani 1 1 d
O8 O 0.6450(4) 0.9266(6) 0.0010(3) 0.0453(10) Uani 1 1 d
N2 N 0.6353(3) 0.3806(6) 0.0178(2) 0.0315(8) Uani 1 1 d
C009 C 0.5671(4) 0.3308(7) 0.2028(3) 0.0331(10) Uani 1 1 d
N1 N 0.5578(3) 0.5269(6) 0.2209(2) 0.0300(8) Uani 1 1 d
O13 O 0.2946(5) 0.1278(7) 0.3119(3) 0.0579(12) Uani 1 1 d
C010 C 0.6888(4) 1.0070(7) -0.1222(3) 0.0310(9) Uani 1 1 d
O2 O 0.5742(5) 0.8547(6) 0.1910(3) 0.0547(12) Uani 1 1 d
C011 C 0.5166(5) 0.5889(10) 0.2884(3) 0.0405(12) Uani 1 1 d
C012 C 0.6148(4) 0.4242(7) 0.0854(3) 0.0274(9) Uani 1 1 d
C013 C 0.6688(4) 0.8555(8) -0.0584(3) 0.0344(10) Uani 1 1 d
C014 C 0.5972(4) 0.2733(7) 0.1380(3) 0.0337(10) Uani 1 1 d
O1 O 0.4439(4) 0.4380(8) 0.2948(3) 0.0534(11) Uani 1 1 d
C015 C 0.5782(4) 0.6785(7) 0.1743(3) 0.0334(10) Uani 1 1 d
C016 C 0.6079(8) 0.622(2) 0.3643(5) 0.093(4) Uani 1 1 d
C017 C 0.4620(9) 0.3606(15) 0.3752(6) 0.081(3) Uani 1 1 d
C018 C 0.4152(10) 0.1330(17) 0.3578(8) 0.088(3) Uani 1 1 d
O5 O 0.2018(8) 0.9497(8) 0.4145(4) 0.088(2) Uani 1 1 d
O6 O 0.1535(5) 0.7072(7) 0.4864(3) 0.0512(11) Uani 1 1 d
O3 O 0.2350(5) 0.6973(8) 0.3120(3) 0.0571(13) Uani 1 1 d
O4 O 0.1568(7) 0.4497(8) 0.3610(4) 0.081(2) Uani 1 1 d
C019 C 0.1808(6) 0.7747(9) 0.4283(3) 0.0431(13) Uani 1 1 d
C020 C 0.1912(5) 0.6216(8) 0.3635(3) 0.0405(12) Uani 1 1 d

loop_
_atom_site_aniso_label
_atom_site_aniso_U_11
_atom_site_aniso_U_22
_atom_site_aniso_U_33
_atom_site_aniso_U_23
_atom_site_aniso_U_13
_atom_site_aniso_U_12
O15 0.053(2) 0.0335(18) 0.0427(19) -0.0020(15) 0.0289(17) 0.0001(16)
S1 0.0717(11) 0.0917(15) 0.0465(9) 0.0008(9) 0.0349(8) 0.0118(10)
N5 0.067(3) 0.024(2) 0.035(2) -0.0001(17) 0.024(2) -0.007(2)
C001 0.052(3) 0.027(2) 0.034(2) 0.010(2) 0.017(2) -0.001(2)
N6 0.051(2) 0.034(2) 0.039(2) -0.0035(19) 0.0292(19) -0.0017(19)
N4 0.065(3) 0.031(2) 0.028(2) 0.0049(17) 0.0249(19) -0.002(2)
O12 0.154(6) 0.025(2) 0.052(3) -0.0019(19) 0.056(3) -0.006(3)
C002 0.054(3) 0.023(2) 0.041(3) 0.003(2) 0.024(2) -0.002(2)
O11 0.0424(19) 0.068(3) 0.0295(18) 0.0134(18) 0.0148(15) -0.0010(19)
C003 0.036(2) 0.030(2) 0.027(2) 0.0016(18) 0.0122(17) 0.0035(17)
C004 0.076(4) 0.021(2) 0.031(2) -0.0005(18) 0.027(2) -0.002(2)
C005 0.047(3) 0.076(4) 0.024(2) 0.002(2) 0.020(2) 0.002(3)
C006 0.084(5) 0.086(6) 0.039(3) 0.016(3) 0.026(3) 0.038(5)
C007 0.079(4) 0.039(3) 0.030(2) -0.002(2) 0.033(3) 0.000(3)
O14 0.068(3) 0.083(4) 0.072(4) 0.006(3) 0.032(3) -0.010(3)
C008 0.057(3) 0.087(6) 0.057(4) 0.035(4) 0.025(3) 0.003(4)
S2 0.0712(12) 0.112(2) 0.0643(12) 0.0171(13) 0.0122(9) 0.0059(13)
N3 0.048(2) 0.0225(17) 0.0257(18) 0.0030(15) 0.0218(16) -0.0008(16)
O7 0.116(4) 0.032(2) 0.052(3) -0.0025(19) 0.057(3) -0.003(2)
O9 0.079(3) 0.0289(18) 0.048(2) 0.0005(17) 0.037(2) -0.0034(18)
O10 0.103(4) 0.035(2) 0.043(2) -0.0043(17) 0.051(2) -0.010(2)
O8 0.071(2) 0.039(2) 0.040(2) 0.0017(17) 0.0366(19) -0.0011(18)
N2 0.045(2) 0.029(2) 0.0267(18) 0.0047(15) 0.0204(16) 0.0004(16)
C009 0.044(2) 0.027(2) 0.036(2) 0.0077(19) 0.024(2) 0.0007(18)
N1 0.043(2) 0.0296(19) 0.0235(18) 0.0034(15) 0.0195(16) 0.0027(16)
O13 0.092(4) 0.038(2) 0.053(3) -0.009(2) 0.035(2) -0.009(2)
C010 0.040(2) 0.028(2) 0.031(2) 0.0006(18) 0.0186(19) -0.0013(18)
O2 0.107(4) 0.0265(19) 0.046(2) -0.0003(17) 0.047(2) 0.000(2)
C011 0.053(3) 0.051(3) 0.025(2) 0.008(2) 0.024(2) 0.006(2)
C012 0.032(2) 0.025(2) 0.030(2) 0.0018(17) 0.0163(17) -0.0002(16)
C013 0.055(3) 0.031(2) 0.026(2) 0.0003(19) 0.027(2) 0.003(2)
C014 0.053(3) 0.022(2) 0.035(2) 0.0032(18) 0.026(2) -0.0047(19)
O1 0.058(2) 0.058(3) 0.061(3) 0.018(2) 0.041(2) 0.001(2)
C015 0.052(3) 0.020(2) 0.034(2) 0.0037(17) 0.022(2) 0.0002(19)
C016 0.079(5) 0.157(11) 0.035(3) -0.029(5) 0.007(3) 0.002(6)
C017 0.115(6) 0.075(5) 0.083(5) 0.055(5) 0.078(5) 0.046(5)
C018 0.095(7) 0.072(6) 0.107(8) 0.011(6) 0.043(6) -0.002(5)
O5 0.191(8) 0.037(3) 0.073(4) -0.021(2) 0.096(5) -0.022(3)
O6 0.092(3) 0.038(2) 0.036(2) 0.0039(17) 0.038(2) 0.010(2)
O3 0.095(4) 0.049(3) 0.046(2) -0.012(2) 0.050(3) -0.019(2)
O4 0.161(6) 0.046(3) 0.063(3) -0.005(2) 0.074(4) -0.016(3)
C019 0.073(4) 0.040(3) 0.024(2) 0.005(2) 0.026(2) 0.006(3)
C020 0.072(3) 0.030(2) 0.025(2) 0.0081(19) 0.023(2) 0.004(2)

loop_
_atom_type_symbol
_atom_type_description
_atom_type_scat_dispersion_real
_atom_type_scat_dispersion_imag
_atom_type_scat_source
C C 0.0033 0.0016 'International Tables Vol C Tables 4.2.6.8 and 6.1.1.4'
H H 0.0000 0.0000 'International Tables Vol C Tables 4.2.6.8 and 6.1.1.4'
N N 0.0061 0.0033 'International Tables Vol C Tables 4.2.6.8 and 6.1.1.4'
O O 0.0106 0.0060 'International Tables Vol C Tables 4.2.6.8 and 6.1.1.4'
S S 0.1246 0.1234 'International Tables Vol C Tables 4.2.6.8 and 6.1.1.4'

loop_
_geom_angle_atom_site_label_1
_geom_angle_atom_site_label_2
_geom_angle_atom_site_label_3
_geom_angle
C005 S1 C006 90.5(3)
C003 N5 C004 124.6(4)
C002 C001 N4 122.0(5)
C001 N4 C004 122.4(4)
C001 N4 C007 120.5(5)
C004 N4 C007 116.9(5)
C001 C002 C003 119.4(5)
C007 O11 C005 113.6(5)
N6 C003 N5 119.4(5)
N6 C003 C002 123.4(5)
N5 C003 C002 117.2(4)
O12 C004 N4 125.0(5)
O12 C004 N5 120.7(5)
N4 C004 N5 114.3(5)
O11 C005 C008 108.2(6)
O11 C005 S1 108.7(5)
C008 C005 S1 116.5(5)
C007 C006 S1 101.0(5)
O11 C007 N4 104.8(5)
O11 C007 C006 108.7(5)
N4 C007 C006 111.2(5)
O14 C008 C005 114.4(6)
C017 S2 C016 88.7(4)
C012 N3 C015 124.5(4)
C014 C009 N1 122.2(4)
C009 N1 C015 122.3(4)
C009 N1 C011 121.9(4)
C015 N1 C011 115.7(4)
O9 C010 O10 124.0(5)
O9 C010 C013 123.7(5)
O10 C010 C013 112.2(4)
O1 C011 N1 105.7(5)
O1 C011 C016 114.1(7)
N1 C011 C016 110.7(5)
N2 C012 N3 120.2(4)
N2 C012 C014 121.7(4)
N3 C012 C014 118.1(4)
O7 C013 O8 126.9(5)
O7 C013 C010 115.7(4)
O8 C013 C010 117.4(5)
C009 C014 C012 117.9(5)
C011 O1 C017 115.0(7)
O2 C015 N1 123.4(5)
O2 C015 N3 121.8(5)
N1 C015 N3 114.8(4)
C011 C016 S2 97.7(8)
O1 C017 C018 102.8(9)
O1 C017 S2 105.7(5)
C018 C017 S2 110.0(6)
O13 C018 C017 112.3(8)
O5 C019 O6 129.1(6)
O5 C019 C020 114.4(5)
O6 C019 C020 116.6(5)
O4 C020 O3 124.9(5)
O4 C020 C019 122.2(5)
O3 C020 C019 112.8(5)

loop_
_geom_bond_atom_site_label_1
_geom_bond_atom_site_label_2
_geom_bond_distance
S1 C005 1.811(7)
S1 C006 1.800(7)
N5 C003 1.382(7)
N5 C004 1.380(7)
C001 C002 1.322(8)
C001 N4 1.369(7)
N6 C003 1.307(6)
N4 C004 1.376(7)
N4 C007 1.477(6)
O12 C004 1.207(7)
C002 C003 1.398(7)
O11 C007 1.415(8)
O11 C005 1.426(6)
C005 C008 1.495(13)
C006 C007 1.572(11)
O14 C008 1.420(11)
S2 C017 1.698(11)
S2 C016 2.029(16)
N3 C012 1.343(6)
N3 C015 1.399(6)
O7 C013 1.222(7)
O9 C010 1.188(7)
O10 C010 1.304(6)
O8 C013 1.247(6)
N2 C012 1.301(6)
C009 C014 1.343(7)
C009 N1 1.361(7)
N1 C015 1.365(6)
N1 C011 1.477(6)
O13 C018 1.511(13)
C010 C013 1.571(7)
O2 C015 1.216(7)
C011 O1 1.404(7)
C011 C016 1.478(10)
C012 C014 1.418(6)
O1 C017 1.425(8)
C017 C018 1.630(17)
O5 C019 1.240(8)
O6 C019 1.241(7)
O3 C020 1.292(7)
O4 C020 1.227(8)
C019 C020 1.548(7)

loop_
_geom_torsion_atom_site_label_1
_geom_torsion_atom_site_label_2
_geom_torsion_atom_site_label_3
_geom_torsion_atom_site_label_4
_geom_torsion
C002 C001 N4 C004 -0.8(9)
C002 C001 N4 C007 -174.9(5)
N4 C001 C002 C003 1.2(9)
C004 N5 C003 N6 177.1(5)
C004 N5 C003 C002 -4.1(8)
C001 C002 C003 N6 179.9(5)
C001 C002 C003 N5 1.1(8)
C001 N4 C004 O12 -179.2(7)
C007 N4 C004 O12 -4.9(10)
C001 N4 C004 N5 -1.8(9)
C007 N4 C004 N5 172.5(5)
C003 N5 C004 O12 -178.2(7)
C003 N5 C004 N4 4.3(9)
C007 O11 C005 C008 -123.3(6)
C007 O11 C005 S1 4.0(7)
C006 S1 C005 O11 -25.7(6)
C006 S1 C005 C008 96.7(6)
C005 S1 C006 C007 36.5(6)
C005 O11 C007 N4 143.6(5)
C005 O11 C007 C006 24.7(7)
C001 N4 C007 O11 -44.1(7)
C004 N4 C007 O11 141.5(5)
C001 N4 C007 C006 73.1(7)
C004 N4 C007 C006 -101.3(7)
S1 C006 C007 O11 -41.2(7)
S1 C006 C007 N4 -155.9(5)
O11 C005 C008 O14 64.3(7)
S1 C005 C008 O14 -58.4(7)
C014 C009 N1 C015 0.2(8)
C014 C009 N1 C011 175.3(5)
C009 N1 C011 O1 -29.9(7)
C015 N1 C011 O1 145.6(5)
C009 N1 C011 C016 94.1(9)
C015 N1 C011 C016 -90.4(8)
C015 N3 C012 N2 174.7(4)
C015 N3 C012 C014 -4.3(7)
O9 C010 C013 O7 -175.0(7)
O10 C010 C013 O7 8.3(7)
O9 C010 C013 O8 3.7(8)
O10 C010 C013 O8 -173.0(5)
N1 C009 C014 C012 -2.9(8)
N2 C012 C014 C009 -174.2(5)
N3 C012 C014 C009 4.8(7)
N1 C011 O1 C017 129.5(5)
C016 C011 O1 C017 7.6(9)
C009 N1 C015 O2 -177.3(6)
C011 N1 C015 O2 7.3(8)
C009 N1 C015 N3 0.6(7)
C011 N1 C015 N3 -174.8(4)
C012 N3 C015 O2 179.5(6)
C012 N3 C015 N1 1.5(7)
O1 C011 C016 S2 19.5(7)
N1 C011 C016 S2 -99.6(5)
C017 S2 C016 C011 -33.9(6)
C011 O1 C017 C018 -152.1(6)
C011 O1 C017 S2 -36.8(8)
C016 S2 C017 O1 39.3(7)
C016 S2 C017 C018 149.6(7)
O1 C017 C018 O13 -62.6(9)
S2 C017 C018 O13 -174.8(6)
O5 C019 C020 O4 -168.1(8)
O6 C019 C020 O4 12.2(10)
O5 C019 C020 O3 9.3(10)
O6 C019 C020 O3 -170.4(6)
